data_7120625
loop_
_publ_author_name
'Mitu\/la, K.'
'Duszczak, J.'
'Brz\;akalski, D.'
'Dudziec, B.'
'Kubicki, M.'
'Marciniec, B.'

_publ_section_title
;
 Tetra-functional double-decker silsesquioxanes as anchors for reactive
 functional groups and potential synthons for hybrid materials
;
_journal_name_full 'Chem. Commun.'
_journal_paper_doi 10.1039/C7CC03958A
_journal_year 2017
_chemical_formula_moiety 'C56 H68 O14 Si12'
_chemical_formula_sum 'C56 H68 O14 Si12'
_chemical_formula_weight 1302.18
_space_group_crystal_system triclinic
_space_group_IT_number 2
_space_group_name_Hall '-P 1'
_space_group_name_H-M_alt 'P -1'
_symmetry_space_group_name_Hall '-P 1'
_symmetry_space_group_name_H-M 'P -1'
_atom_sites_solution_hydrogens mixed
_audit_creation_method SHELXL-2014/7
_audit_update_record
;
2016-09-08 deposited with the CCDC.
2017-09-06 downloaded from the CCDC.
;
_cell_angle_alpha 77.041(6)
_cell_angle_beta 62.164(8)
_cell_angle_gamma 62.244(8)
_cell_formula_units_Z 1
_cell_length_a 12.6679(11)
_cell_length_b 12.7069(10)
_cell_length_c 13.3265(10)
_cell_measurement_reflns_used 324
_cell_measurement_temperature 100(1)
_cell_measurement_theta_max 27.6980
_cell_measurement_theta_min 4.6440
_cell_volume 1678.6(3)
_computing_cell_refinement 'CrysAlis Pro (Agilent Technologies (2011))'
_computing_data_collection 'CrysAlis Pro (Agilent Technologies (2011))'
_computing_data_reduction 'CrysAlis Pro (Agilent Technologies (2011))'
_computing_molecular_graphics 'Mercur (MacRae, 2007)'
_computing_publication_material 'SHELXL-2013 (Sheldrick, 2013)'
_computing_structure_refinement 'SHELXL-2013 (Sheldrick, 2013)'
_computing_structure_solution 'SIR92 (Altomare et al., 1993)'
_diffrn_ambient_environment N~2~
_diffrn_ambient_temperature 100(1)
_diffrn_detector 'CCD plate'
_diffrn_detector_area_resol_mean 16.1544
_diffrn_detector_type Eos
_diffrn_measured_fraction_theta_full 0.998
_diffrn_measured_fraction_theta_max 0.998
_diffrn_measurement_device 'four-circle diffractometer'
_diffrn_measurement_device_type 'Xcalibur, Eos'
_diffrn_measurement_method '\w scan'
_diffrn_radiation_monochromator graphite
_diffrn_radiation_probe x-ray
_diffrn_radiation_type 'Mo K\a'
_diffrn_radiation_wavelength 0.71073
_diffrn_reflns_av_R_equivalents 0.0344
_diffrn_reflns_av_unetI/netI 0.0533
_diffrn_reflns_Laue_measured_fraction_full 0.998
_diffrn_reflns_Laue_measured_fraction_max 0.998
_diffrn_reflns_limit_h_max 15
_diffrn_reflns_limit_h_min -15
_diffrn_reflns_limit_k_max 14
_diffrn_reflns_limit_k_min -15
_diffrn_reflns_limit_l_max 15
_diffrn_reflns_limit_l_min -15
_diffrn_reflns_number 12905
_diffrn_reflns_point_group_measured_fraction_full 0.998
_diffrn_reflns_point_group_measured_fraction_max 0.998
_diffrn_reflns_theta_full 25.000
_diffrn_reflns_theta_max 25.000
_diffrn_reflns_theta_min 3.148
_diffrn_source 'fine-focus sealed X-ray tube'
_diffrn_source_type 'Enhance (Mo) X-ray Source'
_exptl_absorpt_coefficient_mu 0.290
_exptl_absorpt_correction_type none
_exptl_crystal_colour colourless
_exptl_crystal_density_diffrn 1.288
_exptl_crystal_description block
_exptl_crystal_F_000 684
_exptl_crystal_size_max 0.25
_exptl_crystal_size_mid 0.2
_exptl_crystal_size_min 0.2
_refine_diff_density_max 0.439
_refine_diff_density_min -0.319
_refine_diff_density_rms 0.061
_refine_ls_extinction_method none
_refine_ls_goodness_of_fit_ref 1.039
_refine_ls_hydrogen_treatment mixed
_refine_ls_matrix_type full
_refine_ls_number_parameters 380
_refine_ls_number_reflns 5893
_refine_ls_number_restraints 0
_refine_ls_restrained_S_all 1.039
_refine_ls_R_factor_all 0.0598
_refine_ls_R_factor_gt 0.0416
_refine_ls_shift/su_max 0.000
_refine_ls_shift/su_mean 0.000
_refine_ls_structure_factor_coef Fsqd
_refine_ls_weighting_details 'w=1/[\s^2^(Fo^2^)+(0.0545P)^2^+0.3785P] where P=(Fo^2^+2Fc^2^)/3'
_refine_ls_weighting_scheme calc
_refine_ls_wR_factor_gt 0.1024
_refine_ls_wR_factor_ref 0.1107
_reflns_Friedel_coverage 0.000
_reflns_number_gt 4650
_reflns_number_total 5893
_reflns_threshold_expression 'I > 2\s(I)'
_cod_data_source_file c7cc03958a2.cif
_cod_data_source_block 2
_cod_database_code 7120625
_shelx_shelxl_version_number 2014/7
_shelx_space_group_comment
;
The symmetry employed for this shelxl refinement is uniquely defined
by the following loop, which should always be used as a source of
symmetry information in preference to the above space-group names.
They are only intended as comments.
;

loop_
_space_group_symop_operation_xyz
'x, y, z'
'-x, -y, -z'

loop_
_atom_site_label
_atom_site_type_symbol
_atom_site_fract_x
_atom_site_fract_y
_atom_site_fract_z
_atom_site_U_iso_or_equiv
_atom_site_adp_type
_atom_site_occupancy
_atom_site_site_symmetry_order
_atom_site_calc_flag
_atom_site_refinement_flags_posn
_atom_site_refinement_flags_adp
Si1 Si 0.49459(7) 0.63650(6) 0.26048(6) 0.02051(18) Uani 1 1 d . .
O14 O 0.56126(17) 0.68297(15) 0.30968(15) 0.0256(4) Uani 1 1 d . .
O15 O 0.35083(16) 0.74028(15) 0.28018(14) 0.0251(4) Uani 1 1 d . .
C11 C 0.6009(2) 0.6018(2) 0.1089(2) 0.0237(6) Uani 1 1 d . .
C12 C 0.6824(3) 0.6598(3) 0.0420(2) 0.0323(7) Uani 1 1 d . .
H12 H 0.6817 0.7188 0.0756 0.039 Uiso 1 1 calc R U
C13 C 0.7635(3) 0.6337(3) -0.0711(2) 0.0397(7) Uani 1 1 d . .
H13 H 0.8171 0.6750 -0.1150 0.048 Uiso 1 1 calc R U
C14 C 0.7664(3) 0.5468(3) -0.1203(2) 0.0429(8) Uani 1 1 d . .
H14 H 0.8230 0.5277 -0.1980 0.052 Uiso 1 1 calc R U
C15 C 0.6874(3) 0.4878(3) -0.0570(2) 0.0410(8) Uani 1 1 d . .
H15 H 0.6895 0.4283 -0.0911 0.049 Uiso 1 1 calc R U
C16 C 0.6053(3) 0.5152(2) 0.0560(2) 0.0317(7) Uani 1 1 d . .
H16 H 0.5506 0.4746 0.0987 0.038 Uiso 1 1 calc R U
O12 O 0.47614(16) 0.51958(14) 0.32961(14) 0.0232(4) Uani 1 1 d . .
Si2 Si 0.53925(6) 0.38254(6) 0.36789(5) 0.01816(17) Uani 1 1 d . .
C21 C 0.5706(2) 0.2801(2) 0.2682(2) 0.0236(6) Uani 1 1 d . .
C22 C 0.4669(3) 0.2615(3) 0.2770(3) 0.0446(9) Uani 1 1 d . .
H22 H 0.3821 0.2984 0.3363 0.053 Uiso 1 1 calc R U
C23 C 0.4855(3) 0.1896(3) 0.2001(3) 0.0629(12) Uani 1 1 d . .
H23 H 0.4137 0.1776 0.2074 0.075 Uiso 1 1 calc R U
C24 C 0.6067(3) 0.1363(3) 0.1142(3) 0.0574(10) Uani 1 1 d . .
H24 H 0.6190 0.0872 0.0619 0.069 Uiso 1 1 calc R U
C25 C 0.7105(3) 0.1536(3) 0.1035(3) 0.0430(8) Uani 1 1 d . .
H25 H 0.7949 0.1163 0.0438 0.052 Uiso 1 1 calc R U
C26 C 0.6924(3) 0.2258(2) 0.1800(2) 0.0307(7) Uani 1 1 d . .
H26 H 0.7647 0.2380 0.1716 0.037 Uiso 1 1 calc R U
Si5 Si 0.27747(8) 0.88576(7) 0.28818(7) 0.0327(2) Uani 1 1 d . .
H5 H 0.163(3) 0.922(2) 0.268(2) 0.039 Uiso 1 1 d . U
C51 C 0.2262(3) 0.9304(3) 0.4328(3) 0.0526(9) Uani 1 1 d . .
H51A H 0.1690 0.8933 0.4888 0.079 Uiso 1 1 calc R U
H51B H 0.1783 1.0171 0.4392 0.079 Uiso 1 1 calc R U
H51C H 0.3042 0.9045 0.4468 0.079 Uiso 1 1 calc R U
C52 C 0.3887(3) 0.9515(3) 0.1791(3) 0.0433(8) Uani 1 1 d . .
H52A H 0.4612 0.9335 0.1984 0.065 Uiso 1 1 calc R U
H52B H 0.3397 1.0379 0.1764 0.065 Uiso 1 1 calc R U
H52C H 0.4241 0.9178 0.1048 0.065 Uiso 1 1 calc R U
Si3 Si 0.80574(7) 0.37126(6) 0.33917(6) 0.02058(18) Uani 1 1 d . .
O36 O 0.86137(17) 0.30523(15) 0.43323(14) 0.0271(4) Uani 1 1 d . .
C31 C 0.9284(2) 0.3043(2) 0.1989(2) 0.0216(6) Uani 1 1 d . .
C32 C 0.9346(3) 0.3693(2) 0.0985(2) 0.0274(6) Uani 1 1 d . .
H32 H 0.8785 0.4518 0.1023 0.033 Uiso 1 1 calc R U
C33 C 1.0203(3) 0.3165(3) -0.0063(2) 0.0348(7) Uani 1 1 d . .
H33 H 1.0234 0.3625 -0.0736 0.042 Uiso 1 1 calc R U
C34 C 1.1020(3) 0.1960(3) -0.0129(2) 0.0342(7) Uani 1 1 d . .
H34 H 1.1602 0.1592 -0.0848 0.041 Uiso 1 1 calc R U
C35 C 1.0988(3) 0.1296(3) 0.0850(2) 0.0331(7) Uani 1 1 d . .
H35 H 1.1554 0.0472 0.0804 0.040 Uiso 1 1 calc R U
C36 C 1.0127(3) 0.1836(2) 0.1905(2) 0.0288(6) Uani 1 1 d . .
H36 H 1.0113 0.1375 0.2576 0.035 Uiso 1 1 calc R U
O34 O 0.77195(16) 0.51177(15) 0.33179(15) 0.0259(4) Uani 1 1 d . .
Si4 Si 0.65351(6) 0.64112(6) 0.37618(5) 0.01874(17) Uani 1 1 d . .
O4 O 0.56657(16) 0.63401(15) 0.50949(14) 0.0260(4) Uani 1 1 d . .
C41 C 0.7249(2) 0.7479(2) 0.3489(2) 0.0214(5) Uani 1 1 d . .
C42 C 0.6450(3) 0.8687(2) 0.3701(3) 0.0391(8) Uani 1 1 d . .
H42 H 0.5524 0.8960 0.3992 0.047 Uiso 1 1 calc R U
C43 C 0.6973(4) 0.9504(3) 0.3496(3) 0.0488(9) Uani 1 1 d . .
H43 H 0.6412 1.0325 0.3645 0.059 Uiso 1 1 calc R U
C44 C 0.8318(3) 0.9108(3) 0.3072(3) 0.0438(8) Uani 1 1 d . .
H44 H 0.8685 0.9658 0.2933 0.053 Uiso 1 1 calc R U
C45 C 0.9127(3) 0.7927(3) 0.2853(2) 0.0360(7) Uani 1 1 d . .
H45 H 1.0052 0.7663 0.2554 0.043 Uiso 1 1 calc R U
C46 C 0.8601(3) 0.7112(2) 0.3064(2) 0.0271(6) Uani 1 1 d . .
H46 H 0.9172 0.6293 0.2916 0.033 Uiso 1 1 calc R U
Si6 Si 0.94435(7) 0.29805(7) 0.50085(6) 0.02457(19) Uani 1 1 d . .
H6 H 0.947(2) 0.194(2) 0.572(2) 0.029 Uiso 1 1 d . U
C61 C 1.1150(3) 0.2739(3) 0.3985(2) 0.0368(7) Uani 1 1 d . .
H61A H 1.1516 0.2091 0.3472 0.055 Uiso 1 1 calc R U
H61B H 1.1690 0.2530 0.4399 0.055 Uiso 1 1 calc R U
H61C H 1.1145 0.3469 0.3543 0.055 Uiso 1 1 calc R U
C62 C 0.8612(3) 0.4358(3) 0.5818(2) 0.0367(7) Uani 1 1 d . .
H62A H 0.8461 0.5048 0.5311 0.055 Uiso 1 1 calc R U
H62B H 0.9166 0.4354 0.6144 0.055 Uiso 1 1 calc R U
H62C H 0.7768 0.4405 0.6430 0.055 Uiso 1 1 calc R U
O23 O 0.67251(15) 0.35560(14) 0.37621(14) 0.0226(4) Uani 1 1 d . .

loop_
_atom_site_aniso_label
_atom_site_aniso_U_11
_atom_site_aniso_U_22
_atom_site_aniso_U_33
_atom_site_aniso_U_23
_atom_site_aniso_U_13
_atom_site_aniso_U_12
Si1 0.0225(4) 0.0198(4) 0.0201(4) -0.0003(3) -0.0083(3) -0.0101(3)
O14 0.0316(10) 0.0245(10) 0.0282(10) 0.0013(8) -0.0160(8) -0.0147(9)
O15 0.0247(10) 0.0218(10) 0.0276(10) -0.0014(8) -0.0111(8) -0.0083(8)
C11 0.0217(13) 0.0256(14) 0.0239(14) 0.0008(11) -0.0100(11) -0.0100(12)
C12 0.0315(16) 0.0377(17) 0.0278(15) 0.0018(13) -0.0106(13) -0.0173(14)
C13 0.0346(17) 0.052(2) 0.0281(16) 0.0047(14) -0.0076(14) -0.0228(16)
C14 0.0426(18) 0.054(2) 0.0187(15) -0.0028(14) -0.0041(14) -0.0176(17)
C15 0.0492(19) 0.0440(19) 0.0273(16) -0.0086(14) -0.0111(15) -0.0191(16)
C16 0.0348(16) 0.0348(16) 0.0249(15) -0.0006(12) -0.0106(13) -0.0160(14)
O12 0.0245(9) 0.0201(9) 0.0227(9) -0.0024(7) -0.0065(8) -0.0101(8)
Si2 0.0197(4) 0.0188(4) 0.0137(3) -0.0028(3) -0.0023(3) -0.0099(3)
C21 0.0265(14) 0.0205(14) 0.0219(14) -0.0045(11) -0.0090(12) -0.0076(12)
C22 0.0248(16) 0.0450(19) 0.061(2) -0.0358(17) -0.0089(15) -0.0058(15)
C23 0.0363(19) 0.065(2) 0.095(3) -0.052(2) -0.025(2) -0.0068(18)
C24 0.045(2) 0.066(2) 0.067(2) -0.045(2) -0.0229(19) -0.0092(18)
C25 0.0410(18) 0.0444(19) 0.0376(18) -0.0236(15) -0.0079(15) -0.0118(16)
C26 0.0328(16) 0.0313(16) 0.0279(15) -0.0091(12) -0.0072(13) -0.0150(13)
Si5 0.0329(4) 0.0222(4) 0.0341(5) 0.0023(3) -0.0110(4) -0.0090(4)
C51 0.065(2) 0.0323(18) 0.044(2) -0.0089(15) -0.0063(18) -0.0198(18)
C52 0.052(2) 0.0349(18) 0.0424(19) 0.0080(14) -0.0190(16) -0.0222(16)
Si3 0.0206(4) 0.0204(4) 0.0197(4) -0.0042(3) -0.0069(3) -0.0077(3)
O36 0.0299(10) 0.0298(10) 0.0239(10) -0.0031(8) -0.0132(8) -0.0110(9)
C31 0.0203(13) 0.0240(14) 0.0229(14) -0.0022(11) -0.0076(11) -0.0117(12)
C32 0.0265(14) 0.0261(15) 0.0250(15) -0.0017(12) -0.0085(12) -0.0092(12)
C33 0.0371(17) 0.0420(18) 0.0211(15) 0.0015(13) -0.0113(13) -0.0150(15)
C34 0.0297(16) 0.0437(18) 0.0229(15) -0.0096(13) -0.0064(13) -0.0113(14)
C35 0.0331(16) 0.0272(15) 0.0297(16) -0.0112(13) -0.0115(13) -0.0024(13)
C36 0.0310(15) 0.0286(15) 0.0241(15) -0.0025(12) -0.0111(12) -0.0099(13)
O34 0.0234(9) 0.0227(10) 0.0292(10) -0.0069(8) -0.0060(8) -0.0101(8)
Si4 0.0206(4) 0.0191(4) 0.0154(4) -0.0017(3) -0.0038(3) -0.0106(3)
O4 0.0284(10) 0.0327(11) 0.0162(9) -0.0003(8) -0.0026(8) -0.0191(9)
C41 0.0286(14) 0.0228(14) 0.0149(12) 0.0006(10) -0.0074(11) -0.0143(12)
C42 0.0374(17) 0.0299(17) 0.0432(18) -0.0069(14) -0.0066(15) -0.0166(15)
C43 0.065(2) 0.0308(18) 0.053(2) -0.0042(15) -0.0147(18) -0.0308(18)
C44 0.070(2) 0.052(2) 0.0380(18) 0.0126(15) -0.0262(17) -0.050(2)
C45 0.0427(18) 0.055(2) 0.0292(16) 0.0119(14) -0.0186(14) -0.0363(17)
C46 0.0329(15) 0.0337(16) 0.0203(14) 0.0049(12) -0.0127(12) -0.0190(14)
Si6 0.0233(4) 0.0287(4) 0.0216(4) -0.0025(3) -0.0082(3) -0.0110(3)
C61 0.0322(16) 0.0388(18) 0.0368(17) -0.0036(14) -0.0067(14) -0.0192(15)
C62 0.0326(16) 0.0440(18) 0.0353(17) -0.0138(14) -0.0139(14) -0.0120(15)
O23 0.0217(9) 0.0239(10) 0.0220(9) -0.0026(7) -0.0071(8) -0.0104(8)

loop_
_atom_type_symbol
_atom_type_description
_atom_type_scat_dispersion_real
_atom_type_scat_dispersion_imag
_atom_type_scat_source
C C 0.0033 0.0016 'International Tables Vol C Tables 4.2.6.8 and 6.1.1.4'
H H 0.0000 0.0000 'International Tables Vol C Tables 4.2.6.8 and 6.1.1.4'
O O 0.0106 0.0060 'International Tables Vol C Tables 4.2.6.8 and 6.1.1.4'
Si Si 0.0817 0.0704 'International Tables Vol C Tables 4.2.6.8 and 6.1.1.4'

loop_
_geom_angle_atom_site_label_1
_geom_angle_atom_site_label_2
_geom_angle_atom_site_label_3
_geom_angle
_geom_angle_site_symmetry_1
_geom_angle_site_symmetry_3
O15 Si1 O12 107.92(9) . .
O15 Si1 O14 107.65(9) . .
O12 Si1 O14 110.55(9) . .
O15 Si1 C11 111.83(11) . .
O12 Si1 C11 110.04(10) . .
O14 Si1 C11 108.84(10) . .
Si4 O14 Si1 143.48(12) . .
Si1 O15 Si5 137.75(11) . .
C12 C11 C16 117.2(2) . .
C12 C11 Si1 121.15(19) . .
C16 C11 Si1 121.66(19) . .
C13 C12 C11 121.7(3) . .
C13 C12 H12 119.1 . .
C11 C12 H12 119.1 . .
C12 C13 C14 119.6(3) . .
C12 C13 H13 120.2 . .
C14 C13 H13 120.2 . .
C15 C14 C13 120.2(3) . .
C15 C14 H14 119.9 . .
C13 C14 H14 119.9 . .
C14 C15 C16 120.0(3) . .
C14 C15 H15 120.0 . .
C16 C15 H15 120.0 . .
C15 C16 C11 121.3(2) . .
C15 C16 H16 119.3 . .
C11 C16 H16 119.3 . .
Si2 O12 Si1 149.90(11) . .
O4 Si2 O23 109.74(9) 2_666 .
O4 Si2 O12 107.15(9) 2_666 .
O23 Si2 O12 109.41(9) . .
O4 Si2 C21 108.38(10) 2_666 .
O23 Si2 C21 111.14(10) . .
O12 Si2 C21 110.93(11) . .
C26 C21 C22 117.9(2) . .
C26 C21 Si2 122.70(18) . .
C22 C21 Si2 119.32(19) . .
C21 C22 C23 120.9(3) . .
C21 C22 H22 119.6 . .
C23 C22 H22 119.6 . .
C24 C23 C22 120.3(3) . .
C24 C23 H23 119.9 . .
C22 C23 H23 119.9 . .
C23 C24 C25 120.0(3) . .
C23 C24 H24 120.0 . .
C25 C24 H24 120.0 . .
C24 C25 C26 120.0(3) . .
C24 C25 H25 120.0 . .
C26 C25 H25 120.0 . .
C21 C26 C25 121.0(3) . .
C21 C26 H26 119.5 . .
C25 C26 H26 119.5 . .
O15 Si5 C51 109.16(13) . .
O15 Si5 C52 110.20(12) . .
C51 Si5 C52 111.10(14) . .
O15 Si5 H5 106.5(10) . .
C51 Si5 H5 109.7(11) . .
C52 Si5 H5 110.2(11) . .
Si5 C51 H51A 109.5 . .
Si5 C51 H51B 109.5 . .
H51A C51 H51B 109.5 . .
Si5 C51 H51C 109.5 . .
H51A C51 H51C 109.5 . .
H51B C51 H51C 109.5 . .
Si5 C52 H52A 109.5 . .
Si5 C52 H52B 109.5 . .
H52A C52 H52B 109.5 . .
Si5 C52 H52C 109.5 . .
H52A C52 H52C 109.5 . .
H52B C52 H52C 109.5 . .
O36 Si3 O23 107.56(9) . .
O36 Si3 O34 111.00(9) . .
O23 Si3 O34 109.22(9) . .
O36 Si3 C31 110.02(11) . .
O23 Si3 C31 110.20(9) . .
O34 Si3 C31 108.84(10) . .
Si3 O36 Si6 147.74(12) . .
C36 C31 C32 117.9(2) . .
C36 C31 Si3 120.1(2) . .
C32 C31 Si3 121.9(2) . .
C33 C32 C31 121.5(3) . .
C33 C32 H32 119.2 . .
C31 C32 H32 119.2 . .
C32 C33 C34 119.8(3) . .
C32 C33 H33 120.1 . .
C34 C33 H33 120.1 . .
C35 C34 C33 120.1(3) . .
C35 C34 H34 120.0 . .
C33 C34 H34 120.0 . .
C34 C35 C36 119.9(3) . .
C34 C35 H35 120.0 . .
C36 C35 H35 120.0 . .
C35 C36 C31 120.9(3) . .
C35 C36 H36 119.6 . .
C31 C36 H36 119.6 . .
Si4 O34 Si3 143.05(11) . .
O4 Si4 O14 108.99(9) . .
O4 Si4 O34 109.59(10) . .
O14 Si4 O34 109.67(9) . .
O4 Si4 C41 110.03(10) . .
O14 Si4 C41 109.94(11) . .
O34 Si4 C41 108.62(10) . .
Si4 O4 Si2 165.76(12) . 2_666
C46 C41 C42 117.5(2) . .
C46 C41 Si4 121.52(19) . .
C42 C41 Si4 120.9(2) . .
C43 C42 C41 121.6(3) . .
C43 C42 H42 119.2 . .
C41 C42 H42 119.2 . .
C44 C43 C42 119.2(3) . .
C44 C43 H43 120.4 . .
C42 C43 H43 120.4 . .
C45 C44 C43 120.4(3) . .
C45 C44 H44 119.8 . .
C43 C44 H44 119.8 . .
C44 C45 C46 120.3(3) . .
C44 C45 H45 119.8 . .
C46 C45 H45 119.8 . .
C45 C46 C41 120.9(3) . .
C45 C46 H46 119.5 . .
C41 C46 H46 119.5 . .
O36 Si6 C62 109.82(12) . .
O36 Si6 C61 109.90(12) . .
C62 Si6 C61 110.92(13) . .
O36 Si6 H6 103.7(9) . .
C62 Si6 H6 113.2(10) . .
C61 Si6 H6 109.0(10) . .
Si6 C61 H61A 109.5 . .
Si6 C61 H61B 109.5 . .
H61A C61 H61B 109.5 . .
Si6 C61 H61C 109.5 . .
H61A C61 H61C 109.5 . .
H61B C61 H61C 109.5 . .
Si6 C62 H62A 109.5 . .
Si6 C62 H62B 109.5 . .
H62A C62 H62B 109.5 . .
Si6 C62 H62C 109.5 . .
H62A C62 H62C 109.5 . .
H62B C62 H62C 109.5 . .
Si2 O23 Si3 154.42(12) . .

loop_
_geom_bond_atom_site_label_1
_geom_bond_atom_site_label_2
_geom_bond_distance
_geom_bond_site_symmetry_2
Si1 O15 1.6113(18) .
Si1 O12 1.6184(17) .
Si1 O14 1.6269(17) .
Si1 C11 1.843(3) .
O14 Si4 1.6159(18) .
O15 Si5 1.6394(18) .
C11 C12 1.399(3) .
C11 C16 1.401(3) .
C12 C13 1.378(4) .
C12 H12 0.9500 .
C13 C14 1.384(4) .
C13 H13 0.9500 .
C14 C15 1.379(4) .
C14 H14 0.9500 .
C15 C16 1.380(4) .
C15 H15 0.9500 .
C16 H16 0.9500 .
O12 Si2 1.6179(18) .
Si2 O4 1.6044(16) 2_666
Si2 O23 1.6121(17) .
Si2 C21 1.849(2) .
C21 C26 1.385(4) .
C21 C22 1.389(3) .
C22 C23 1.390(4) .
C22 H22 0.9500 .
C23 C24 1.365(4) .
C23 H23 0.9500 .
C24 C25 1.371(4) .
C24 H24 0.9500 .
C25 C26 1.393(4) .
C25 H25 0.9500 .
C26 H26 0.9500 .
Si5 C51 1.853(3) .
Si5 C52 1.853(3) .
Si5 H5 1.45(3) .
C51 H51A 0.9800 .
C51 H51B 0.9800 .
C51 H51C 0.9800 .
C52 H52A 0.9800 .
C52 H52B 0.9800 .
C52 H52C 0.9800 .
Si3 O36 1.6045(19) .
Si3 O23 1.6194(16) .
Si3 O34 1.6216(17) .
Si3 C31 1.844(3) .
O36 Si6 1.6381(18) .
C31 C36 1.395(4) .
C31 C32 1.395(4) .
C32 C33 1.379(4) .
C32 H32 0.9500 .
C33 C34 1.386(4) .
C33 H33 0.9500 .
C34 C35 1.380(4) .
C34 H34 0.9500 .
C35 C36 1.393(4) .
C35 H35 0.9500 .
C36 H36 0.9500 .
O34 Si4 1.6164(18) .
Si4 O4 1.6033(17) .
Si4 C41 1.845(2) .
O4 Si2 1.6044(16) 2_666
C41 C46 1.393(3) .
C41 C42 1.394(4) .
C42 C43 1.392(4) .
C42 H42 0.9500 .
C43 C44 1.380(5) .
C43 H43 0.9500 .
C44 C45 1.368(4) .
C44 H44 0.9500 .
C45 C46 1.391(3) .
C45 H45 0.9500 .
C46 H46 0.9500 .
Si6 C62 1.846(3) .
Si6 C61 1.856(3) .
Si6 H6 1.44(3) .
C61 H61A 0.9800 .
C61 H61B 0.9800 .
C61 H61C 0.9800 .
C62 H62A 0.9800 .
C62 H62B 0.9800 .
C62 H62C 0.9800 .

loop_
_geom_torsion_atom_site_label_1
_geom_torsion_atom_site_label_2
_geom_torsion_atom_site_label_3
_geom_torsion_atom_site_label_4
_geom_torsion
_geom_torsion_site_symmetry_1
_geom_torsion_site_symmetry_4
O15 Si1 O14 Si4 142.63(18) . .
O12 Si1 O14 Si4 25.0(2) . .
C11 Si1 O14 Si4 -96.0(2) . .
O12 Si1 O15 Si5 148.67(16) . .
O14 Si1 O15 Si5 29.3(2) . .
C11 Si1 O15 Si5 -90.17(19) . .
O15 Si1 C11 C12 91.1(2) . .
O12 Si1 C11 C12 -149.0(2) . .
O14 Si1 C11 C12 -27.7(3) . .
O15 Si1 C11 C16 -89.9(2) . .
O12 Si1 C11 C16 30.1(3) . .
O14 Si1 C11 C16 151.3(2) . .
C16 C11 C12 C13 0.1(4) . .
Si1 C11 C12 C13 179.2(2) . .
C11 C12 C13 C14 -0.8(5) . .
C12 C13 C14 C15 0.9(5) . .
C13 C14 C15 C16 -0.2(5) . .
C14 C15 C16 C11 -0.6(5) . .
C12 C11 C16 C15 0.6(4) . .
Si1 C11 C16 C15 -178.5(2) . .
O15 Si1 O12 Si2 -179.9(2) . .
O14 Si1 O12 Si2 -62.4(2) . .
C11 Si1 O12 Si2 57.9(3) . .
Si1 O12 Si2 O4 149.9(2) . 2_666
Si1 O12 Si2 O23 31.0(3) . .
Si1 O12 Si2 C21 -92.0(2) . .
O4 Si2 C21 C26 -146.0(2) 2_666 .
O23 Si2 C21 C26 -25.3(3) . .
O12 Si2 C21 C26 96.6(2) . .
O4 Si2 C21 C22 38.0(3) 2_666 .
O23 Si2 C21 C22 158.6(2) . .
O12 Si2 C21 C22 -79.4(2) . .
C26 C21 C22 C23 0.6(5) . .
Si2 C21 C22 C23 176.9(3) . .
C21 C22 C23 C24 -0.2(6) . .
C22 C23 C24 C25 -0.1(6) . .
C23 C24 C25 C26 -0.1(6) . .
C22 C21 C26 C25 -0.8(4) . .
Si2 C21 C26 C25 -176.9(2) . .
C24 C25 C26 C21 0.6(5) . .
Si1 O15 Si5 C51 -81.4(2) . .
Si1 O15 Si5 C52 40.9(2) . .
O23 Si3 O36 Si6 -150.8(2) . .
O34 Si3 O36 Si6 -31.4(3) . .
C31 Si3 O36 Si6 89.2(2) . .
O36 Si3 C31 C36 32.1(2) . .
O23 Si3 C31 C36 -86.4(2) . .
O34 Si3 C31 C36 153.90(18) . .
O36 Si3 C31 C32 -152.29(19) . .
O23 Si3 C31 C32 89.3(2) . .
O34 Si3 C31 C32 -30.5(2) . .
C36 C31 C32 C33 0.4(4) . .
Si3 C31 C32 C33 -175.3(2) . .
C31 C32 C33 C34 0.5(4) . .
C32 C33 C34 C35 -0.9(4) . .
C33 C34 C35 C36 0.5(4) . .
C34 C35 C36 C31 0.4(4) . .
C32 C31 C36 C35 -0.8(4) . .
Si3 C31 C36 C35 175.0(2) . .
O36 Si3 O34 Si4 -96.3(2) . .
O23 Si3 O34 Si4 22.1(2) . .
C31 Si3 O34 Si4 142.48(19) . .
Si1 O14 Si4 O4 -80.0(2) . .
Si1 O14 Si4 O34 39.9(2) . .
Si1 O14 Si4 C41 159.28(19) . .
Si3 O34 Si4 O4 44.5(2) . .
Si3 O34 Si4 O14 -75.1(2) . .
Si3 O34 Si4 C41 164.74(19) . .
O14 Si4 O4 Si2 32.9(6) . 2_666
O34 Si4 O4 Si2 -87.1(5) . 2_666
C41 Si4 O4 Si2 153.5(5) . 2_666
O4 Si4 C41 C46 114.7(2) . .
O14 Si4 C41 C46 -125.3(2) . .
O34 Si4 C41 C46 -5.3(2) . .
O4 Si4 C41 C42 -65.5(2) . .
O14 Si4 C41 C42 54.6(2) . .
O34 Si4 C41 C42 174.6(2) . .
C46 C41 C42 C43 0.1(4) . .
Si4 C41 C42 C43 -179.8(2) . .
C41 C42 C43 C44 0.0(5) . .
C42 C43 C44 C45 0.3(5) . .
C43 C44 C45 C46 -0.6(4) . .
C44 C45 C46 C41 0.7(4) . .
C42 C41 C46 C45 -0.4(4) . .
Si4 C41 C46 C45 179.4(2) . .
Si3 O36 Si6 C62 62.2(3) . .
Si3 O36 Si6 C61 -60.1(3) . .
O4 Si2 O23 Si3 -150.2(2) 2_666 .
O12 Si2 O23 Si3 -32.9(3) . .
C21 Si2 O23 Si3 90.0(3) . .
O36 Si3 O23 Si2 169.7(2) . .
O34 Si3 O23 Si2 49.2(3) . .
C31 Si3 O23 Si2 -70.3(3) . .
